data_1542921
loop_
_publ_author_name
'Bin Ma'
'Qingfeng Guo'
'Maxim S. Molokeev'
'Zhenfei Lv'
'Jun Yao'
'Lefu Mei'
'Zhaohui Huang'

_publ_section_title
;
 Crystal structure and luminescence properties of green-emitting
 Sr1-xAl12O19:xEu2+ phosphors
;
_journal_issue 5
_journal_name_full 'Ceramics International'
_journal_page_first 5995
_journal_page_last 5999
_journal_paper_doi 10.1016/j.ceramint.2015.12.149
_journal_volume 42
_journal_year 2016
_chemical_formula_moiety 'Al24 Eu0.12 O38, 1.88(Sr)'
_chemical_formula_sum 'Al24 Eu0.12 O38 Sr1.88'
_chemical_formula_weight 1438.48
_space_group_IT_number 194
_symmetry_cell_setting hexagonal
_symmetry_space_group_name_Hall '-P 6c 2c'
_symmetry_space_group_name_H-M 'P 63/m m c'
_cell_angle_alpha 90
_cell_angle_beta 90
_cell_angle_gamma 120
_cell_formula_units_Z 1
_cell_length_a 5.568411(80)
_cell_length_b 5.568411(80)
_cell_length_c 22.00704(32)
_cell_measurement_temperature 300
_cell_volume 590.956(15)
_diffrn_ambient_temperature 300
_diffrn_measurement_device_type
;
D8 ADVANCE Bruker
;
_diffrn_radiation_monochromator none
_diffrn_radiation_probe x-ray
_diffrn_radiation_type
;
 Cu K\a~1~~2~
;
_exptl_absorpt_coefficient_mu 18.453
_exptl_crystal_density_diffrn 4.042062
_pd_char_colour
;
colourless
;
_pd_meas_2theta_range_inc 0.02
_pd_meas_2theta_range_max 100
_pd_meas_2theta_range_min 5
_pd_meas_scan_method step
_pd_proc_ls_pref_orient_corr
;
Anisotropic model of PO. Spherical harmonics 8 ordrer.
 Jarvinen (1993). Application of symmetrized harmonics expansion to correction
of the preferred orientation effect. - J. Appl. Cryst. 26 p525-531.
;
_pd_proc_ls_profile_function PearsonVII
_pd_proc_ls_prof_R_factor 6.064
_pd_proc_ls_prof_wR_expected 4.374
_pd_proc_ls_prof_wR_factor 8.465
_pd_proc_number_of_points 4750
_pd_spec_mount_mode reflection
_refine_ls_goodness_of_fit_all 1.935
_refine_ls_R_I_factor 2.91
_refine_ls_shift/su_max 0.01000
_cod_data_source_file SrAl12O19_Eu0p06.cif
_cod_data_source_block a
_cod_original_cell_volume 590.956(19)
_cod_original_sg_symbol_Hall
;
-P 6c 2c
;
_cod_original_sg_symbol_H-M P63/mmc
_cod_original_formula_sum
;
Al24 Eu0.12 O38 Sr1.88
;
_cod_database_code 1542921
_cod_database_fobs_code 1542921

loop_
_symmetry_equiv_pos_as_xyz
'x, y, z'
'-x, -x+y, -z'
'-x, -x+y, z+1/2'
'-x, -y, -z'
'-x, -y, z+1/2'
'-x+y, -x, -z+1/2'
'-x+y, -x, z'
'-x+y, y, -z+1/2'
'-x+y, y, z'
'-y, -x, -z+1/2'
'-y, -x, z'
'-y, x-y, -z+1/2'
'-y, x-y, z'
'y, -x+y, -z'
'y, -x+y, z+1/2'
'y, x, -z'
'y, x, z+1/2'
'x-y, -y, -z'
'x-y, -y, z+1/2'
'x-y, x, -z'
'x-y, x, z+1/2'
'x, y, -z+1/2'
'x, x-y, -z+1/2'
'x, x-y, z'

loop_
_atom_site_label
_atom_site_type_symbol
_atom_site_fract_x
_atom_site_fract_y
_atom_site_fract_z
_atom_site_occupancy
_atom_site_B_iso_or_equiv
Sr Sr 0.6666667 0.3333333 0.25 0.94 0.678(53)
Eu Eu 0.6666667 0.3333333 0.25 0.06 0.678(53)
Al1 Al 0 0 0 1 0.56(10)
Al2 Al 0 0 0.25 1 2.44(14)
Al3 Al 0.3333333 0.6666667 0.02856(11) 1 0.452(76)
Al4 Al 0.16916(20) 0.33831(41) -0.108748(52) 1 0.513(55)
Al5 Al 0.3333333 0.6666667 0.19057(10) 1 0.523(72)
O1 O 0 0 0.14846(22) 1 0.700(62)
O2 O 0.3333333 0.6666667 -0.05442(19) 1 0.700(62)
O3 O 0.18280(52) 0.3656(10) 0.25 1 0.700(62)
O4 O 0.15478(36) 0.30955(73) 0.051679(93) 1 0.700(62)
O5 O 0.50269(32) 0.00537(64) 0.14784(12) 1 0.700(62)

loop_
_diffrn_radiation_wavelength
_diffrn_radiation_wavelength_wt
1.5406 1.0000
1.5443 0.5000

loop_
_geom_angle_atom_site_label_1
_geom_angle_atom_site_label_2
_geom_angle_atom_site_label_3
_geom_angle
_geom_angle_site_symmetry_1
_geom_angle_site_symmetry_3
O3 Sr O3 66.5(15) 1_555 6_555
O3 Sr O3 120.1(16) 1_555 6_665
O3 Sr O3 53.7(20) 1_555 10_665
O3 Sr O5 91.84(8) 1_555 1_555
O3 Sr O5 59.099(87) 1_555 6_665
O3 Sr O5 91.839(57) 1_555 8_655
O3 Sr O5 118.781(81) 1_555 10_665
O5 Sr O5 146.56(34) 1_555 6_665
O5 Sr O5 59.77(15) 1_555 7_665
O5 Sr O5 109.75(12) 1_555 8_655
O5 Sr O5 146.56(34) 1_555 10_665
O5 Sr O5 146.56(34) 1_555 23_555
O3 Eu O3 66.5(15) 1_555 6_555
O3 Eu O3 120.1(16) 1_555 6_665
O3 Eu O3 53.7(20) 1_555 10_665
O3 Eu O5 91.84(8) 1_555 1_555
O3 Eu O5 59.099(87) 1_555 6_665
O3 Eu O5 91.839(57) 1_555 8_655
O3 Eu O5 118.781(81) 1_555 10_665
O5 Eu O5 146.56(34) 1_555 6_665
O5 Eu O5 59.77(15) 1_555 7_665
O5 Eu O5 109.75(12) 1_555 8_655
O5 Eu O5 146.56(34) 1_555 10_665
O5 Eu O5 146.56(34) 1_555 23_555
O4 Al1 O4 92.92(11) 1_555 2_555
O4 Al1 O4 87.08(11) 1_555 7_555
O4 Al1 O4 87.08(11) 1_555 11_555
O1 Al2 O3 90 1_555 1_555
O3 Al2 O3 120.1(27) 1_555 6_555
O2 Al3 O4 106.46(14) 1_555 1_555
O4 Al3 O4 112.31(17) 1_555 7_565
O4 Al3 O4 112.31(17) 1_555 11_665
O4 Al3 O4 112.31(17) 1_555 24_565
O1 Al4 O4 84.65(15) 2_555 2_555
O1 Al4 O4 84.65(15) 2_555 14_555
O1 Al4 O4 84.65(15) 2_555 16_555
O1 Al4 O5 99.35(13) 2_555 2_665
O1 Al4 O5 99.34(13) 2_555 14_565
O1 Al4 O5 99.35(13) 2_555 20_555
O2 Al4 O4 88.56(12) 1_555 2_555
O2 Al4 O4 88.56(12) 1_555 14_555
O2 Al4 O4 88.56(12) 1_555 20_555
O2 Al4 O5 86.37(13) 1_555 2_665
O2 Al4 O5 86.36(13) 1_555 14_565
O2 Al4 O5 86.36(13) 1_555 16_555
O4 Al4 O4 80.15(11) 2_555 14_555
O4 Al4 O5 90.179(86) 2_555 14_565
O5 Al4 O4 90.181(86) 2_665 14_555
O5 Al4 O5 99.1(11) 2_665 14_565
O3 Al5 O3 80.2(15) 1_555 6_565
O3 Al5 O5 90.69(11) 1_555 7_665
O3 Al5 O5 90.69(11) 1_555 13_555
O5 Al5 O5 97.27(13) 1_565 7_665
O5 Al5 O5 97.27(13) 1_565 11_565
O5 Al5 O5 97.27(13) 1_565 24_555

loop_
_geom_bond_atom_site_label_1
_geom_bond_atom_site_label_2
_geom_bond_distance
_geom_bond_site_symmetry_2
Sr O3 2.7886(43) .
Sr O5 2.7488(28) .
Eu O3 2.7886(43) .
Eu O5 2.7488(28) .
Al1 O4 1.8767(31) .
Al2 O1 2.2346(48) .
Al2 O3 1.7631(48) .
Al3 O2 1.8261(48) .
Al3 O4 1.7957(35) .
Al4 O1 1.8508(29) 2_555
Al4 O2 1.9841(31) .
Al4 O4 2.0080(23) 2_555
Al4 O5 1.8012(21) 2_665
Al5 O3 1.9541(39) .
Al5 O5 1.8847(32) 1_565
